data_4334459
loop_
_publ_author_name
'Iacopo Ciabatti'
'Cristina Femoni'
'Maria Carmela Iapalucci'
'Giuliano Longoni'
'Tatiana Lovato'
'Stefano Zacchini'

_publ_section_title
;
 PPh3-Derivatives of [Pt3n(CO)6n]2- (n= 2-6) Chini's Clusters: Syntheses,
 Structures, and 31P NMR Studies
;
_journal_name_full 'Inorganic Chemistry'
_journal_page_first 4384
_journal_page_last 4395
_journal_paper_doi 10.1021/ic3025414
_journal_volume 52
_journal_year 2013
_chemical_formula_sum 'C86 H118 N2 O12 P2 Pt6'
_chemical_formula_weight 2604.30
_chemical_name_systematic
; 
 ? 
;
_space_group_IT_number 14
_symmetry_cell_setting monoclinic
_symmetry_space_group_name_Hall '-P 2yn'
_symmetry_space_group_name_H-M 'P 1 21/n 1'
_atom_sites_solution_hydrogens geom
_atom_sites_solution_primary direct
_atom_sites_solution_secondary difmap
_audit_creation_method SHELXL-97
_cell_angle_alpha 90.00
_cell_angle_beta 108.1410(10)
_cell_angle_gamma 90.00
_cell_formula_units_Z 2
_cell_length_a 17.3714(9)
_cell_length_b 13.3264(7)
_cell_length_c 19.5839(10)
_cell_measurement_reflns_used 3593
_cell_measurement_temperature 100(2)
_cell_measurement_theta_max 24.175
_cell_measurement_theta_min 2.4285
_cell_volume 4308.3(4)
_computing_structure_refinement 'SHELXL-97 (Sheldrick, 1997)'
_computing_structure_solution 'SHELXS-97 (Sheldrick, 1990)'
_diffrn_ambient_temperature 100(2)
_diffrn_measured_fraction_theta_full 0.999
_diffrn_measured_fraction_theta_max 0.999
_diffrn_measurement_device_type 'CCD area detector'
_diffrn_measurement_method 'phi and omega scans'
_diffrn_radiation_monochromator graphite
_diffrn_radiation_source 'fine-focus sealed tube'
_diffrn_radiation_type MoK\a
_diffrn_radiation_wavelength 0.71073
_diffrn_reflns_av_R_equivalents 0.1182
_diffrn_reflns_av_sigmaI/netI 0.0954
_diffrn_reflns_limit_h_max 21
_diffrn_reflns_limit_h_min -20
_diffrn_reflns_limit_k_max 16
_diffrn_reflns_limit_k_min -16
_diffrn_reflns_limit_l_max 24
_diffrn_reflns_limit_l_min -24
_diffrn_reflns_number 39055
_diffrn_reflns_theta_full 26.00
_diffrn_reflns_theta_max 26.00
_diffrn_reflns_theta_min 1.37
_exptl_absorpt_coefficient_mu 9.800
_exptl_absorpt_correction_T_max 0.4407
_exptl_absorpt_correction_T_min 0.3031
_exptl_absorpt_correction_type empirical
_exptl_crystal_colour orange
_exptl_crystal_density_diffrn 2.008
_exptl_crystal_description plate
_exptl_crystal_F_000 2484
_exptl_crystal_size_max 0.16
_exptl_crystal_size_mid 0.13
_exptl_crystal_size_min 0.10
_refine_diff_density_max 1.686
_refine_diff_density_min -1.292
_refine_diff_density_rms 0.253
_refine_ls_extinction_method none
_refine_ls_goodness_of_fit_ref 1.003
_refine_ls_hydrogen_treatment constr
_refine_ls_matrix_type full
_refine_ls_number_parameters 462
_refine_ls_number_reflns 8463
_refine_ls_number_restraints 224
_refine_ls_restrained_S_all 0.995
_refine_ls_R_factor_all 0.0876
_refine_ls_R_factor_gt 0.0436
_refine_ls_shift/su_max 0.003
_refine_ls_shift/su_mean 0.000
_refine_ls_structure_factor_coef Fsqd
_refine_ls_weighting_details 'calc w=1/[\s^2^(Fo^2^)+(0.0307P)^2^+0.0000P] where P=(Fo^2^+2Fc^2^)/3'
_refine_ls_weighting_scheme calc
_refine_ls_wR_factor_gt 0.0772
_refine_ls_wR_factor_ref 0.0908
_reflns_number_gt 5663
_reflns_number_total 8463
_reflns_threshold_expression >2sigma(I)
_cod_data_source_file ic3025414_si_001_1.cif
_cod_data_source_block p21n_[NBu4]2[Pt6(CO)11(PPh3)]thf
_cod_database_code 4334459

loop_
_symmetry_equiv_pos_as_xyz
'x, y, z'
'-x+1/2, y+1/2, -z+1/2'
'-x, -y, -z'
'x-1/2, -y-1/2, z-1/2'

loop_
_atom_site_label
_atom_site_type_symbol
_atom_site_fract_x
_atom_site_fract_y
_atom_site_fract_z
_atom_site_U_iso_or_equiv
_atom_site_adp_type
_atom_site_occupancy
_atom_site_symmetry_multiplicity
_atom_site_calc_flag
_atom_site_refinement_flags
Pt1 Pt 0.97773(2) 0.59278(3) 0.084426(19) 0.01839(10) Uani 1 1 d .
Pt2 Pt 0.98070(2) 0.36481(3) 0.032705(19) 0.01919(11) Uani 1 1 d .
Pt3 Pt 1.11830(2) 0.52720(3) 0.07429(2) 0.01881(11) Uani 1 1 d .
C1 C 0.9361(6) 0.7040(8) 0.0123(5) 0.022(2) Uani 1 1 d U
C2 C 1.0723(6) 0.5296(7) 0.1611(5) 0.021(2) Uani 1 1 d U
C3 C 1.2213(7) 0.4770(8) 0.1218(5) 0.023(2) Uani 1 1 d U
C4 C 1.1390(6) 0.6014(7) -0.0112(5) 0.023(2) Uani 1 1 d U
C5 C 1.0101(7) 0.2965(8) 0.1209(6) 0.030(3) Uani 1 1 d U
O1 O 0.8978(4) 0.7776(5) 0.0007(3) 0.0289(18) Uani 1 1 d U
O2 O 1.0962(4) 0.5111(6) 0.2226(3) 0.0313(19) Uani 1 1 d U
O3 O 1.2852(5) 0.4514(6) 0.1525(4) 0.038(2) Uani 1 1 d U
O4 O 1.1947(4) 0.6198(5) -0.0315(3) 0.0273(18) Uani 1 1 d U
O5 O 1.0300(4) 0.2576(6) 0.1755(4) 0.037(2) Uani 1 1 d U
P1 P 0.89070(17) 0.6115(2) 0.14767(14) 0.0242(7) Uani 1 1 d .
C6 C 0.7995(6) 0.6820(8) 0.1005(5) 0.027(2) Uani 1 1 d U
C7 C 0.7541(7) 0.6496(9) 0.0315(6) 0.036(2) Uani 1 1 d U
H7 H 0.7710 0.5919 0.0116 0.043 Uiso 1 1 calc R
C8 C 0.6868(7) 0.6993(9) -0.0070(6) 0.040(3) Uani 1 1 d U
H8 H 0.6563 0.6752 -0.0532 0.048 Uiso 1 1 calc R
C9 C 0.6619(7) 0.7844(9) 0.0201(6) 0.038(3) Uani 1 1 d U
H9 H 0.6146 0.8191 -0.0072 0.045 Uiso 1 1 calc R
C10 C 0.7053(7) 0.8178(9) 0.0855(6) 0.036(3) Uani 1 1 d U
H10 H 0.6876 0.8761 0.1042 0.044 Uiso 1 1 calc R
C11 C 0.7749(7) 0.7697(8) 0.1262(6) 0.034(2) Uani 1 1 d U
H11 H 0.8058 0.7963 0.1714 0.041 Uiso 1 1 calc R
C12 C 0.9297(7) 0.6762(8) 0.2339(5) 0.030(2) Uani 1 1 d U
C13 C 0.9966(7) 0.7392(9) 0.2462(6) 0.035(2) Uani 1 1 d U
H13 H 1.0225 0.7470 0.2104 0.042 Uiso 1 1 calc R
C14 C 1.0251(7) 0.7905(9) 0.3104(5) 0.037(3) Uani 1 1 d U
H14 H 1.0710 0.8331 0.3185 0.045 Uiso 1 1 calc R
C15 C 0.9880(7) 0.7809(9) 0.3629(5) 0.034(2) Uani 1 1 d U
H15 H 1.0074 0.8180 0.4063 0.040 Uiso 1 1 calc R
C16 C 0.9222(7) 0.7169(8) 0.3521(5) 0.034(2) Uani 1 1 d U
H16 H 0.8972 0.7092 0.3885 0.040 Uiso 1 1 calc R
C17 C 0.8936(6) 0.6649(8) 0.2892(5) 0.027(2) Uani 1 1 d U
H17 H 0.8490 0.6207 0.2823 0.033 Uiso 1 1 calc R
C18 C 0.8465(7) 0.4985(8) 0.1745(5) 0.029(2) Uani 1 1 d U
C19 C 0.9013(7) 0.4207(8) 0.2054(5) 0.028(2) Uani 1 1 d U
H19 H 0.9572 0.4266 0.2100 0.034 Uiso 1 1 calc R
C20 C 0.8715(7) 0.3356(8) 0.2289(5) 0.031(2) Uani 1 1 d U
H20 H 0.9079 0.2829 0.2503 0.037 Uiso 1 1 calc R
C21 C 0.7906(7) 0.3249(9) 0.2224(5) 0.033(2) Uani 1 1 d U
H21 H 0.7715 0.2658 0.2389 0.039 Uiso 1 1 calc R
C22 C 0.7384(7) 0.4009(9) 0.1916(5) 0.033(2) Uani 1 1 d U
H22 H 0.6824 0.3939 0.1862 0.039 Uiso 1 1 calc R
C23 C 0.7659(7) 0.4881(9) 0.1682(5) 0.031(2) Uani 1 1 d U
H23 H 0.7290 0.5407 0.1479 0.038 Uiso 1 1 calc R
N1 N 0.2295(6) 0.8877(6) 0.0888(4) 0.029(2) Uani 1 1 d .
C101 C 0.2087(7) 0.8509(9) 0.0120(5) 0.035(3) Uani 1 1 d U
H10A H 0.1553 0.8172 -0.0008 0.042 Uiso 1 1 calc R
H10B H 0.2492 0.7998 0.0098 0.042 Uiso 1 1 calc R
C102 C 0.2055(7) 0.9307(9) -0.0449(5) 0.035(2) Uani 1 1 d U
H10C H 0.1676 0.9849 -0.0422 0.042 Uiso 1 1 calc R
H10D H 0.2599 0.9604 -0.0366 0.042 Uiso 1 1 calc R
C103 C 0.1769(8) 0.8806(9) -0.1185(5) 0.041(3) Uani 1 1 d U
H10E H 0.2116 0.8217 -0.1185 0.049 Uiso 1 1 calc R
H10F H 0.1207 0.8564 -0.1278 0.049 Uiso 1 1 calc R
C104 C 0.1797(8) 0.9519(9) -0.1786(6) 0.048(3) Uani 1 1 d U
H10G H 0.1614 0.9166 -0.2247 0.072 Uiso 1 1 calc R
H10H H 0.2354 0.9755 -0.1699 0.072 Uiso 1 1 calc R
H10I H 0.1442 1.0094 -0.1797 0.072 Uiso 1 1 calc R
C105 C 0.3043(6) 0.9526(8) 0.1094(5) 0.030(3) Uani 1 1 d U
H10J H 0.3150 0.9742 0.1599 0.036 Uiso 1 1 calc R
H10K H 0.2927 1.0136 0.0791 0.036 Uiso 1 1 calc R
C106 C 0.3808(6) 0.9049(8) 0.1026(6) 0.035(3) Uani 1 1 d U
H10L H 0.4027 0.8569 0.1425 0.042 Uiso 1 1 calc R
H10M H 0.3678 0.8672 0.0569 0.042 Uiso 1 1 calc R
C107 C 0.4431(7) 0.9829(8) 0.1044(6) 0.037(3) Uani 1 1 d U
H10N H 0.4581 1.0173 0.1516 0.044 Uiso 1 1 calc R
H10O H 0.4191 1.0337 0.0669 0.044 Uiso 1 1 calc R
C108 C 0.5188(7) 0.9414(9) 0.0926(6) 0.047(3) Uani 1 1 d U
H10P H 0.5570 0.9962 0.0945 0.070 Uiso 1 1 calc R
H10Q H 0.5047 0.9088 0.0455 0.070 Uiso 1 1 calc R
H10R H 0.5438 0.8923 0.1302 0.070 Uiso 1 1 calc R
C109 C 0.2414(7) 0.7938(8) 0.1345(5) 0.032(3) Uani 1 1 d U
H10S H 0.2889 0.7574 0.1294 0.038 Uiso 1 1 calc R
H10T H 0.1935 0.7502 0.1146 0.038 Uiso 1 1 calc R
C110 C 0.2537(7) 0.8080(8) 0.2145(5) 0.032(2) Uani 1 1 d U
H11A H 0.3014 0.8514 0.2356 0.038 Uiso 1 1 calc R
H11B H 0.2057 0.8416 0.2210 0.038 Uiso 1 1 calc R
C111 C 0.2663(7) 0.7085(8) 0.2526(5) 0.035(3) Uani 1 1 d U
H11C H 0.3174 0.6786 0.2498 0.042 Uiso 1 1 calc R
H11D H 0.2215 0.6629 0.2274 0.042 Uiso 1 1 calc R
C112 C 0.2702(7) 0.7158(8) 0.3305(5) 0.037(3) Uani 1 1 d U
H11E H 0.2779 0.6486 0.3520 0.055 Uiso 1 1 calc R
H11F H 0.2195 0.7444 0.3338 0.055 Uiso 1 1 calc R
H11G H 0.3156 0.7589 0.3563 0.055 Uiso 1 1 calc R
C113 C 0.1619(6) 0.9522(8) 0.0989(5) 0.029(3) Uani 1 1 d U
H11H H 0.1535 1.0098 0.0654 0.035 Uiso 1 1 calc R
H11I H 0.1800 0.9796 0.1483 0.035 Uiso 1 1 calc R
C114 C 0.0803(7) 0.8998(9) 0.0870(5) 0.034(2) Uani 1 1 d U
H11J H 0.0587 0.8770 0.0365 0.040 Uiso 1 1 calc R
H11K H 0.0877 0.8402 0.1185 0.040 Uiso 1 1 calc R
C115 C 0.0208(7) 0.9718(9) 0.1037(5) 0.038(3) Uani 1 1 d U
H11L H 0.0171 1.0329 0.0740 0.046 Uiso 1 1 calc R
H11M H -0.0334 0.9400 0.0890 0.046 Uiso 1 1 calc R
C116 C 0.0413(8) 1.0026(9) 0.1805(6) 0.047(3) Uani 1 1 d U
H11N H 0.0007 1.0503 0.1859 0.070 Uiso 1 1 calc R
H11O H 0.0949 1.0343 0.1958 0.070 Uiso 1 1 calc R
H11P H 0.0419 0.9433 0.2103 0.070 Uiso 1 1 calc R
O201 O 0.4785(9) 0.6722(11) 0.0303(7) 0.141(5) Uiso 1 1 d DU
C202 C 0.5286(10) 0.6242(15) 0.0954(9) 0.129(6) Uiso 1 1 d DU
H20A H 0.5745 0.6677 0.1217 0.155 Uiso 1 1 calc R
H20B H 0.5499 0.5591 0.0849 0.155 Uiso 1 1 calc R
C203 C 0.4694(10) 0.6099(15) 0.1375(8) 0.123(6) Uiso 1 1 d DU
H20C H 0.4546 0.6743 0.1553 0.148 Uiso 1 1 calc R
H20D H 0.4901 0.5626 0.1780 0.148 Uiso 1 1 calc R
C204 C 0.3996(11) 0.5657(14) 0.0776(9) 0.134(6) Uiso 1 1 d DU
H20E H 0.4086 0.4936 0.0705 0.160 Uiso 1 1 calc R
H20F H 0.3476 0.5737 0.0878 0.160 Uiso 1 1 calc R
C205 C 0.4005(10) 0.6261(14) 0.0133(9) 0.112(5) Uiso 1 1 d DU
H20G H 0.3910 0.5821 -0.0293 0.135 Uiso 1 1 calc R
H20H H 0.3575 0.6779 0.0026 0.135 Uiso 1 1 calc R

loop_
_atom_site_aniso_label
_atom_site_aniso_U_11
_atom_site_aniso_U_22
_atom_site_aniso_U_33
_atom_site_aniso_U_23
_atom_site_aniso_U_13
_atom_site_aniso_U_12
Pt1 0.0153(2) 0.0228(2) 0.01646(19) -0.00317(17) 0.00407(16) -0.00028(19)
Pt2 0.0173(2) 0.0219(2) 0.0176(2) -0.00259(17) 0.00433(16) -0.00241(19)
Pt3 0.0152(2) 0.0207(2) 0.0198(2) -0.00344(17) 0.00447(16) -0.00084(19)
C1 0.016(6) 0.011(5) 0.036(6) -0.012(5) 0.003(5) 0.000(5)
C2 0.024(6) 0.004(5) 0.035(6) -0.006(4) 0.008(5) 0.000(5)
C3 0.028(6) 0.021(6) 0.019(5) -0.006(4) 0.006(5) 0.008(5)
C4 0.020(6) 0.017(5) 0.029(5) -0.013(4) 0.002(5) -0.007(5)
C5 0.028(6) 0.024(6) 0.040(6) 0.000(5) 0.013(5) -0.006(5)
O1 0.023(4) 0.030(5) 0.030(4) 0.000(3) 0.003(3) 0.009(4)
O2 0.031(5) 0.045(5) 0.013(3) 0.010(3) 0.000(3) 0.006(4)
O3 0.025(5) 0.039(5) 0.047(5) 0.005(4) 0.006(4) 0.006(4)
O4 0.021(4) 0.030(4) 0.032(4) -0.010(3) 0.009(3) -0.014(4)
O5 0.027(4) 0.049(5) 0.032(4) 0.017(4) 0.008(4) 0.007(4)
P1 0.0215(16) 0.0299(18) 0.0209(14) -0.0031(12) 0.0060(12) 0.0002(13)
C6 0.021(5) 0.031(5) 0.033(5) -0.012(4) 0.012(4) -0.006(4)
C7 0.031(5) 0.043(6) 0.036(5) -0.015(5) 0.013(4) 0.005(5)
C8 0.032(5) 0.048(6) 0.035(5) -0.008(5) 0.001(4) 0.007(5)
C9 0.030(5) 0.034(6) 0.040(5) 0.003(5) -0.001(5) 0.007(5)
C10 0.030(5) 0.038(6) 0.038(5) -0.002(5) 0.007(4) 0.011(5)
C11 0.027(5) 0.033(5) 0.038(5) -0.005(4) 0.006(4) 0.004(5)
C12 0.028(5) 0.032(5) 0.030(5) -0.009(4) 0.011(4) -0.003(4)
C13 0.035(5) 0.039(6) 0.029(5) -0.006(4) 0.007(4) -0.008(5)
C14 0.033(5) 0.046(6) 0.026(5) -0.004(5) 0.000(4) -0.010(5)
C15 0.030(5) 0.042(6) 0.022(5) -0.008(4) -0.002(4) -0.006(5)
C16 0.031(5) 0.041(6) 0.026(5) -0.007(4) 0.006(4) 0.000(5)
C17 0.026(5) 0.034(5) 0.024(4) -0.003(4) 0.011(4) -0.004(4)
C18 0.031(5) 0.030(5) 0.027(5) -0.006(4) 0.014(4) -0.001(5)
C19 0.033(5) 0.030(5) 0.023(5) -0.003(4) 0.011(4) -0.006(5)
C20 0.038(5) 0.028(5) 0.029(5) -0.001(4) 0.014(4) -0.009(5)
C21 0.036(5) 0.036(5) 0.032(5) -0.009(4) 0.019(4) -0.010(5)
C22 0.032(5) 0.039(6) 0.035(5) -0.008(5) 0.020(4) -0.008(5)
C23 0.028(5) 0.034(5) 0.038(5) -0.003(4) 0.017(4) -0.007(5)
N1 0.043(6) 0.018(5) 0.023(5) -0.004(4) 0.007(4) -0.002(5)
C101 0.038(6) 0.042(7) 0.022(5) -0.015(5) 0.003(5) -0.012(5)
C102 0.040(6) 0.043(6) 0.024(5) -0.011(4) 0.014(4) -0.019(5)
C103 0.054(6) 0.046(7) 0.024(5) -0.006(5) 0.013(5) -0.017(6)
C104 0.050(8) 0.054(8) 0.035(6) -0.019(6) 0.007(6) -0.028(7)
C105 0.031(6) 0.028(6) 0.025(5) -0.006(4) 0.003(5) -0.011(5)
C106 0.028(5) 0.027(5) 0.043(5) -0.003(5) 0.001(5) 0.006(5)
C107 0.033(6) 0.033(6) 0.041(5) -0.002(5) 0.007(5) 0.007(5)
C108 0.043(8) 0.050(8) 0.046(7) 0.012(6) 0.012(6) 0.016(7)
C109 0.034(6) 0.026(6) 0.033(5) -0.011(5) 0.006(5) 0.001(5)
C110 0.037(5) 0.026(5) 0.030(5) -0.006(4) 0.007(4) -0.001(5)
C111 0.043(6) 0.027(6) 0.031(5) 0.003(5) 0.004(5) 0.005(5)
C112 0.048(8) 0.022(6) 0.039(6) 0.006(5) 0.012(6) -0.002(6)
C113 0.033(6) 0.029(6) 0.021(5) -0.004(4) 0.003(5) 0.000(5)
C114 0.034(5) 0.037(6) 0.023(5) -0.007(4) -0.001(4) 0.000(5)
C115 0.036(6) 0.045(6) 0.031(5) -0.005(5) 0.007(5) -0.001(5)
C116 0.050(8) 0.052(8) 0.040(7) -0.016(6) 0.016(6) 0.001(7)

loop_
_atom_type_symbol
_atom_type_description
_atom_type_scat_dispersion_real
_atom_type_scat_dispersion_imag
_atom_type_scat_source
C C 0.0033 0.0016 'International Tables Vol C Tables 4.2.6.8 and 6.1.1.4'
H H 0.0000 0.0000 'International Tables Vol C Tables 4.2.6.8 and 6.1.1.4'
O O 0.0106 0.0060 'International Tables Vol C Tables 4.2.6.8 and 6.1.1.4'
P P 0.1023 0.0942 'International Tables Vol C Tables 4.2.6.8 and 6.1.1.4'
Pt Pt -1.7033 8.3905 'International Tables Vol C Tables 4.2.6.8 and 6.1.1.4'
N N 0.0061 0.0033 'International Tables Vol C Tables 4.2.6.8 and 6.1.1.4'

loop_
_geom_angle_atom_site_label_1
_geom_angle_atom_site_label_2
_geom_angle_atom_site_label_3
_geom_angle
_geom_angle_site_symmetry_1
_geom_angle_site_symmetry_3
C1 Pt1 C2 148.5(4) . .
C1 Pt1 P1 98.5(3) . .
C2 Pt1 P1 99.6(3) . .
C1 Pt1 Pt3 109.0(3) . .
C2 Pt1 Pt3 50.9(3) . .
P1 Pt1 Pt3 150.34(7) . .
C1 Pt1 Pt2 51.5(3) . 3_765
C2 Pt1 Pt2 110.5(3) . 3_765
P1 Pt1 Pt2 149.11(7) . 3_765
Pt3 Pt1 Pt2 60.348(14) . 3_765
C1 Pt1 Pt2 120.8(3) . .
C2 Pt1 Pt2 75.7(3) . .
P1 Pt1 Pt2 111.04(7) . .
Pt3 Pt1 Pt2 63.874(14) . .
Pt2 Pt1 Pt2 83.914(16) 3_765 .
C5 Pt2 C4 105.4(4) . 3_765
C5 Pt2 C1 98.5(4) . 3_765
C4 Pt2 C1 142.4(4) 3_765 3_765
C5 Pt2 Pt1 145.5(3) . 3_765
C4 Pt2 Pt1 107.9(3) 3_765 3_765
C1 Pt2 Pt1 48.2(3) 3_765 3_765
C5 Pt2 Pt3 154.8(3) . 3_765
C4 Pt2 Pt3 49.8(3) 3_765 3_765
C1 Pt2 Pt3 105.2(3) 3_765 3_765
Pt1 Pt2 Pt3 59.595(15) 3_765 3_765
C5 Pt2 Pt3 97.4(3) . .
C4 Pt2 Pt3 123.1(3) 3_765 .
C1 Pt2 Pt3 81.0(3) 3_765 .
Pt1 Pt2 Pt3 71.896(14) 3_765 .
Pt3 Pt2 Pt3 94.828(16) 3_765 .
C5 Pt2 Pt1 101.3(3) . .
C4 Pt2 Pt1 74.9(3) 3_765 .
C1 Pt2 Pt1 128.4(3) 3_765 .
Pt1 Pt2 Pt1 96.086(16) 3_765 .
Pt3 Pt2 Pt1 70.652(15) 3_765 .
Pt3 Pt2 Pt1 49.518(12) . .
C3 Pt3 C4 101.2(4) . .
C3 Pt3 C2 98.6(4) . .
C4 Pt3 C2 148.9(4) . .
C3 Pt3 Pt1 147.3(3) . .
C4 Pt3 Pt1 107.4(3) . .
C2 Pt3 Pt1 48.9(3) . .
C3 Pt3 Pt2 150.0(3) . 3_765
C4 Pt3 Pt2 48.8(3) . 3_765
C2 Pt3 Pt2 108.2(3) . 3_765
Pt1 Pt3 Pt2 60.057(15) . 3_765
C3 Pt3 Pt2 114.6(3) . .
C4 Pt3 Pt2 115.4(3) . .
C2 Pt3 Pt2 76.6(3) . .
Pt1 Pt3 Pt2 66.609(15) . .
Pt2 Pt3 Pt2 85.172(16) 3_765 .
O1 C1 Pt1 144.2(8) . .
O1 C1 Pt2 134.7(8) . 3_765
Pt1 C1 Pt2 80.3(4) . 3_765
O2 C2 Pt1 142.6(8) . .
O2 C2 Pt3 136.8(8) . .
Pt1 C2 Pt3 80.3(4) . .
O3 C3 Pt3 176.2(10) . .
O4 C4 Pt2 140.7(8) . 3_765
O4 C4 Pt3 137.6(8) . .
Pt2 C4 Pt3 81.4(4) 3_765 .
O5 C5 Pt2 177.5(10) . .
C6 P1 C12 103.8(5) . .
C6 P1 C18 101.0(5) . .
C12 P1 C18 100.9(5) . .
C6 P1 Pt1 113.9(3) . .
C12 P1 Pt1 116.2(4) . .
C18 P1 Pt1 118.6(3) . .
C11 C6 C7 117.6(10) . .
C11 C6 P1 124.4(8) . .
C7 C6 P1 117.8(8) . .
C8 C7 C6 121.0(11) . .
C8 C7 H7 119.5 . .
C6 C7 H7 119.5 . .
C7 C8 C9 120.6(11) . .
C7 C8 H8 119.7 . .
C9 C8 H8 119.7 . .
C10 C9 C8 119.4(11) . .
C10 C9 H9 120.3 . .
C8 C9 H9 120.3 . .
C9 C10 C11 121.8(11) . .
C9 C10 H10 119.1 . .
C11 C10 H10 119.1 . .
C10 C11 C6 119.5(11) . .
C10 C11 H11 120.2 . .
C6 C11 H11 120.2 . .
C13 C12 C17 118.4(10) . .
C13 C12 P1 119.6(8) . .
C17 C12 P1 122.0(8) . .
C14 C13 C12 120.0(11) . .
C14 C13 H13 120.0 . .
C12 C13 H13 120.0 . .
C15 C14 C13 120.9(11) . .
C15 C14 H14 119.5 . .
C13 C14 H14 119.5 . .
C14 C15 C16 119.9(10) . .
C14 C15 H15 120.1 . .
C16 C15 H15 120.1 . .
C17 C16 C15 120.0(10) . .
C17 C16 H16 120.0 . .
C15 C16 H16 120.0 . .
C16 C17 C12 120.8(10) . .
C16 C17 H17 119.6 . .
C12 C17 H17 119.6 . .
C23 C18 C19 119.8(10) . .
C23 C18 P1 124.2(9) . .
C19 C18 P1 116.0(8) . .
C20 C19 C18 118.2(11) . .
C20 C19 H19 120.9 . .
C18 C19 H19 120.9 . .
C21 C20 C19 122.0(11) . .
C21 C20 H20 119.0 . .
C19 C20 H20 119.0 . .
C22 C21 C20 118.8(11) . .
C22 C21 H21 120.6 . .
C20 C21 H21 120.6 . .
C21 C22 C23 121.0(11) . .
C21 C22 H22 119.5 . .
C23 C22 H22 119.5 . .
C18 C23 C22 120.2(11) . .
C18 C23 H23 119.9 . .
C22 C23 H23 119.9 . .
C105 N1 C109 111.6(8) . .
C105 N1 C101 111.8(8) . .
C109 N1 C101 105.4(8) . .
C105 N1 C113 106.1(8) . .
C109 N1 C113 111.0(8) . .
C101 N1 C113 111.0(8) . .
N1 C101 C102 116.2(9) . .
N1 C101 H10A 108.2 . .
C102 C101 H10A 108.2 . .
N1 C101 H10B 108.2 . .
C102 C101 H10B 108.2 . .
H10A C101 H10B 107.4 . .
C103 C102 C101 108.2(9) . .
C103 C102 H10C 110.1 . .
C101 C102 H10C 110.1 . .
C103 C102 H10D 110.1 . .
C101 C102 H10D 110.1 . .
H10C C102 H10D 108.4 . .
C104 C103 C102 112.2(9) . .
C104 C103 H10E 109.2 . .
C102 C103 H10E 109.2 . .
C104 C103 H10F 109.2 . .
C102 C103 H10F 109.2 . .
H10E C103 H10F 107.9 . .
C103 C104 H10G 109.5 . .
C103 C104 H10H 109.5 . .
H10G C104 H10H 109.5 . .
C103 C104 H10I 109.5 . .
H10G C104 H10I 109.5 . .
H10H C104 H10I 109.5 . .
N1 C105 C106 116.2(9) . .
N1 C105 H10J 108.2 . .
C106 C105 H10J 108.2 . .
N1 C105 H10K 108.2 . .
C106 C105 H10K 108.2 . .
H10J C105 H10K 107.4 . .
C107 C106 C105 110.7(9) . .
C107 C106 H10L 109.5 . .
C105 C106 H10L 109.5 . .
C107 C106 H10M 109.5 . .
C105 C106 H10M 109.5 . .
H10L C106 H10M 108.1 . .
C106 C107 C108 113.6(10) . .
C106 C107 H10N 108.8 . .
C108 C107 H10N 108.8 . .
C106 C107 H10O 108.8 . .
C108 C107 H10O 108.8 . .
H10N C107 H10O 107.7 . .
C107 C108 H10P 109.5 . .
C107 C108 H10Q 109.5 . .
H10P C108 H10Q 109.5 . .
C107 C108 H10R 109.5 . .
H10P C108 H10R 109.5 . .
H10Q C108 H10R 109.5 . .
N1 C109 C110 117.0(8) . .
N1 C109 H10S 108.0 . .
C110 C109 H10S 108.0 . .
N1 C109 H10T 108.0 . .
C110 C109 H10T 108.0 . .
H10S C109 H10T 107.3 . .
C111 C110 C109 110.7(9) . .
C111 C110 H11A 109.5 . .
C109 C110 H11A 109.5 . .
C111 C110 H11B 109.5 . .
C109 C110 H11B 109.5 . .
H11A C110 H11B 108.1 . .
C110 C111 C112 113.5(9) . .
C110 C111 H11C 108.9 . .
C112 C111 H11C 108.9 . .
C110 C111 H11D 108.9 . .
C112 C111 H11D 108.9 . .
H11C C111 H11D 107.7 . .
C111 C112 H11E 109.5 . .
C111 C112 H11F 109.5 . .
H11E C112 H11F 109.5 . .
C111 C112 H11G 109.5 . .
H11E C112 H11G 109.5 . .
H11F C112 H11G 109.5 . .
N1 C113 C114 116.0(9) . .
N1 C113 H11H 108.3 . .
C114 C113 H11H 108.3 . .
N1 C113 H11I 108.3 . .
C114 C113 H11I 108.3 . .
H11H C113 H11I 107.4 . .
C115 C114 C113 109.8(9) . .
C115 C114 H11J 109.7 . .
C113 C114 H11J 109.7 . .
C115 C114 H11K 109.7 . .
C113 C114 H11K 109.7 . .
H11J C114 H11K 108.2 . .
C116 C115 C114 115.2(10) . .
C116 C115 H11L 108.5 . .
C114 C115 H11L 108.5 . .
C116 C115 H11M 108.5 . .
C114 C115 H11M 108.5 . .
H11L C115 H11M 107.5 . .
C115 C116 H11N 109.5 . .
C115 C116 H11O 109.5 . .
H11N C116 H11O 109.5 . .
C115 C116 H11P 109.5 . .
H11N C116 H11P 109.5 . .
H11O C116 H11P 109.5 . .
C205 O201 C202 106.2(14) . .
O201 C202 C203 102.2(13) . .
O201 C202 H20A 111.3 . .
C203 C202 H20A 111.3 . .
O201 C202 H20B 111.3 . .
C203 C202 H20B 111.3 . .
H20A C202 H20B 109.2 . .
C202 C203 C204 98.2(11) . .
C202 C203 H20C 112.1 . .
C204 C203 H20C 112.1 . .
C202 C203 H20D 112.1 . .
C204 C203 H20D 112.1 . .
H20C C203 H20D 109.8 . .
C205 C204 C203 103.1(11) . .
C205 C204 H20E 111.1 . .
C203 C204 H20E 111.1 . .
C205 C204 H20F 111.1 . .
C203 C204 H20F 111.1 . .
H20E C204 H20F 109.1 . .
O201 C205 C204 107.0(13) . .
O201 C205 H20G 110.3 . .
C204 C205 H20G 110.3 . .
O201 C205 H20H 110.3 . .
C204 C205 H20H 110.3 . .
H20G C205 H20H 108.6 . .

loop_
_geom_bond_atom_site_label_1
_geom_bond_atom_site_label_2
_geom_bond_distance
_geom_bond_site_symmetry_2
Pt1 C1 2.020(11) .
Pt1 C2 2.031(10) .
Pt1 P1 2.247(3) .
Pt1 Pt3 2.6584(6) .
Pt1 Pt2 2.6710(5) 3_765
Pt1 Pt2 3.2079(6) .
Pt2 C5 1.876(11) .
Pt2 C4 2.040(10) 3_765
Pt2 C1 2.121(10) 3_765
Pt2 Pt1 2.6710(5) 3_765
Pt2 Pt3 2.6787(6) 3_765
Pt2 Pt3 3.1380(6) .
Pt3 C3 1.865(11) .
Pt3 C4 2.070(11) .
Pt3 C2 2.093(10) .
Pt3 Pt2 2.6787(6) 3_765
C1 O1 1.166(11) .
C1 Pt2 2.121(10) 3_765
C2 O2 1.171(10) .
C3 O3 1.138(11) .
C4 O4 1.181(11) .
C4 Pt2 2.040(10) 3_765
C5 O5 1.142(12) .
P1 C6 1.826(11) .
P1 C12 1.828(10) .
P1 C18 1.840(11) .
C6 C11 1.390(14) .
C6 C7 1.404(13) .
C7 C8 1.351(15) .
C7 H7 0.9500 .
C8 C9 1.377(15) .
C8 H8 0.9500 .
C9 C10 1.344(14) .
C9 H9 0.9500 .
C10 C11 1.383(14) .
C10 H10 0.9500 .
C11 H11 0.9500 .
C12 C13 1.392(14) .
C12 C17 1.417(14) .
C13 C14 1.380(14) .
C13 H13 0.9500 .
C14 C15 1.379(14) .
C14 H14 0.9500 .
C15 C16 1.388(14) .
C15 H15 0.9500 .
C16 C17 1.365(13) .
C16 H16 0.9500 .
C17 H17 0.9500 .
C18 C23 1.374(14) .
C18 C19 1.410(14) .
C19 C20 1.384(14) .
C19 H19 0.9500 .
C20 C21 1.378(14) .
C20 H20 0.9500 .
C21 C22 1.368(15) .
C21 H21 0.9500 .
C22 C23 1.387(14) .
C22 H22 0.9500 .
C23 H23 0.9500 .
N1 C105 1.507(13) .
N1 C109 1.515(13) .
N1 C101 1.515(12) .
N1 C113 1.518(13) .
C101 C102 1.527(14) .
C101 H10A 0.9900 .
C101 H10B 0.9900 .
C102 C103 1.524(13) .
C102 H10C 0.9900 .
C102 H10D 0.9900 .
C103 C104 1.524(15) .
C103 H10E 0.9900 .
C103 H10F 0.9900 .
C104 H10G 0.9800 .
C104 H10H 0.9800 .
C104 H10I 0.9800 .
C105 C106 1.515(14) .
C105 H10J 0.9900 .
C105 H10K 0.9900 .
C106 C107 1.494(15) .
C106 H10L 0.9900 .
C106 H10M 0.9900 .
C107 C108 1.510(15) .
C107 H10N 0.9900 .
C107 H10O 0.9900 .
C108 H10P 0.9800 .
C108 H10Q 0.9800 .
C108 H10R 0.9800 .
C109 C110 1.525(13) .
C109 H10S 0.9900 .
C109 H10T 0.9900 .
C110 C111 1.503(14) .
C110 H11A 0.9900 .
C110 H11B 0.9900 .
C111 C112 1.511(13) .
C111 H11C 0.9900 .
C111 H11D 0.9900 .
C112 H11E 0.9800 .
C112 H11F 0.9800 .
C112 H11G 0.9800 .
C113 C114 1.531(14) .
C113 H11H 0.9900 .
C113 H11I 0.9900 .
C114 C115 1.520(15) .
C114 H11J 0.9900 .
C114 H11K 0.9900 .
C115 C116 1.492(13) .
C115 H11L 0.9900 .
C115 H11M 0.9900 .
C116 H11N 0.9800 .
C116 H11O 0.9800 .
C116 H11P 0.9800 .
O201 C205 1.430(8) .
O201 C202 1.451(8) .
C202 C203 1.516(9) .
C202 H20A 0.9900 .
C202 H20B 0.9900 .
C203 C204 1.519(9) .
C203 H20C 0.9900 .
C203 H20D 0.9900 .
C204 C205 1.498(9) .
C204 H20E 0.9900 .
C204 H20F 0.9900 .
C205 H20G 0.9900 .
C205 H20H 0.9900 .

loop_
_geom_torsion_atom_site_label_1
_geom_torsion_atom_site_label_2
_geom_torsion_atom_site_label_3
_geom_torsion_atom_site_label_4
_geom_torsion
_geom_torsion_site_symmetry_1
_geom_torsion_site_symmetry_4
C1 Pt1 Pt2 C5 -172.3(5) . .
C2 Pt1 Pt2 C5 37.0(4) . .
P1 Pt1 Pt2 C5 -57.9(3) . .
Pt3 Pt1 Pt2 C5 90.1(3) . .
Pt2 Pt1 Pt2 C5 150.0(3) 3_765 .
C1 Pt1 Pt2 C4 -69.2(4) . 3_765
C2 Pt1 Pt2 C4 140.1(4) . 3_765
P1 Pt1 Pt2 C4 45.2(3) . 3_765
Pt3 Pt1 Pt2 C4 -166.8(3) . 3_765
Pt2 Pt1 Pt2 C4 -106.9(3) 3_765 3_765
C1 Pt1 Pt2 C1 77.2(5) . 3_765
C2 Pt1 Pt2 C1 -73.4(5) . 3_765
P1 Pt1 Pt2 C1 -168.3(4) . 3_765
Pt3 Pt1 Pt2 C1 -20.3(3) . 3_765
Pt2 Pt1 Pt2 C1 39.6(3) 3_765 3_765
C1 Pt1 Pt2 Pt1 37.7(3) . 3_765
C2 Pt1 Pt2 Pt1 -113.0(3) . 3_765
P1 Pt1 Pt2 Pt1 152.09(8) . 3_765
Pt3 Pt1 Pt2 Pt1 -59.877(14) . 3_765
Pt2 Pt1 Pt2 Pt1 0.0 3_765 3_765
C1 Pt1 Pt2 Pt3 -17.1(3) . 3_765
C2 Pt1 Pt2 Pt3 -167.8(3) . 3_765
P1 Pt1 Pt2 Pt3 97.32(7) . 3_765
Pt3 Pt1 Pt2 Pt3 -114.645(15) . 3_765
Pt2 Pt1 Pt2 Pt3 -54.768(13) 3_765 3_765
C1 Pt1 Pt2 Pt3 97.5(3) . .
C2 Pt1 Pt2 Pt3 -53.1(3) . .
P1 Pt1 Pt2 Pt3 -148.04(8) . .
Pt2 Pt1 Pt2 Pt3 59.877(14) 3_765 .
C1 Pt1 Pt3 C3 144.7(7) . .
C2 Pt1 Pt3 C3 -7.1(7) . .
P1 Pt1 Pt3 C3 -12.7(6) . .
Pt2 Pt1 Pt3 C3 162.2(6) 3_765 .
Pt2 Pt1 Pt3 C3 -99.6(6) . .
C1 Pt1 Pt3 C4 -4.9(4) . .
C2 Pt1 Pt3 C4 -156.7(4) . .
P1 Pt1 Pt3 C4 -162.3(3) . .
Pt2 Pt1 Pt3 C4 12.6(3) 3_765 .
Pt2 Pt1 Pt3 C4 110.8(3) . .
C1 Pt1 Pt3 C2 151.9(4) . .
P1 Pt1 Pt3 C2 -5.5(4) . .
Pt2 Pt1 Pt3 C2 169.3(3) 3_765 .
Pt2 Pt1 Pt3 C2 -92.5(3) . .
C1 Pt1 Pt3 Pt2 -17.4(3) . 3_765
C2 Pt1 Pt3 Pt2 -169.3(3) . 3_765
P1 Pt1 Pt3 Pt2 -174.81(15) . 3_765
Pt2 Pt1 Pt3 Pt2 98.241(15) . 3_765
C1 Pt1 Pt3 Pt2 -115.7(3) . .
C2 Pt1 Pt3 Pt2 92.5(3) . .
P1 Pt1 Pt3 Pt2 86.95(15) . .
Pt2 Pt1 Pt3 Pt2 -98.241(15) 3_765 .
C5 Pt2 Pt3 C3 45.6(5) . .
C4 Pt2 Pt3 C3 159.4(5) 3_765 .
C1 Pt2 Pt3 C3 -51.9(4) 3_765 .
Pt1 Pt2 Pt3 C3 -100.7(3) 3_765 .
Pt3 Pt2 Pt3 C3 -156.5(3) 3_765 .
Pt1 Pt2 Pt3 C3 144.1(3) . .
C5 Pt2 Pt3 C4 162.6(5) . .
C4 Pt2 Pt3 C4 -83.6(5) 3_765 .
C1 Pt2 Pt3 C4 65.1(4) 3_765 .
Pt1 Pt2 Pt3 C4 16.3(3) 3_765 .
Pt3 Pt2 Pt3 C4 -39.5(3) 3_765 .
Pt1 Pt2 Pt3 C4 -98.9(3) . .
C5 Pt2 Pt3 C2 -47.9(4) . .
C4 Pt2 Pt3 C2 66.0(4) 3_765 .
C1 Pt2 Pt3 C2 -145.3(4) 3_765 .
Pt1 Pt2 Pt3 C2 165.9(3) 3_765 .
Pt3 Pt2 Pt3 C2 110.0(3) 3_765 .
Pt1 Pt2 Pt3 C2 50.7(3) . .
C5 Pt2 Pt3 Pt1 -98.5(3) . .
C4 Pt2 Pt3 Pt1 15.3(3) 3_765 .
C1 Pt2 Pt3 Pt1 164.0(3) 3_765 .
Pt1 Pt2 Pt3 Pt1 115.195(14) 3_765 .
Pt3 Pt2 Pt3 Pt1 59.388(14) 3_765 .
C5 Pt2 Pt3 Pt2 -157.9(3) . 3_765
C4 Pt2 Pt3 Pt2 -44.1(3) 3_765 3_765
C1 Pt2 Pt3 Pt2 104.6(3) 3_765 3_765
Pt1 Pt2 Pt3 Pt2 55.807(13) 3_765 3_765
Pt3 Pt2 Pt3 Pt2 0.0 3_765 3_765
Pt1 Pt2 Pt3 Pt2 -59.388(14) . 3_765
C2 Pt1 C1 O1 -105.4(14) . .
P1 Pt1 C1 O1 19.1(14) . .
Pt3 Pt1 C1 O1 -149.8(13) . .
Pt2 Pt1 C1 O1 -169.3(15) 3_765 .
Pt2 Pt1 C1 O1 139.8(12) . .
C2 Pt1 C1 Pt2 63.9(8) . 3_765
P1 Pt1 C1 Pt2 -171.66(19) . 3_765
Pt3 Pt1 C1 Pt2 19.4(3) . 3_765
Pt2 Pt1 C1 Pt2 -50.9(3) . 3_765
C1 Pt1 C2 O2 114.5(13) . .
P1 Pt1 C2 O2 -9.8(13) . .
Pt3 Pt1 C2 O2 173.0(15) . .
Pt2 Pt1 C2 O2 163.1(12) 3_765 .
Pt2 Pt1 C2 O2 -119.2(13) . .
C1 Pt1 C2 Pt3 -58.6(8) . .
P1 Pt1 C2 Pt3 177.23(18) . .
Pt2 Pt1 C2 Pt3 -9.9(3) 3_765 .
Pt2 Pt1 C2 Pt3 67.80(19) . .
C3 Pt3 C2 O2 2.3(12) . .
C4 Pt3 C2 O2 -126.8(11) . .
Pt1 Pt3 C2 O2 -173.8(13) . .
Pt2 Pt3 C2 O2 -164.0(10) 3_765 .
Pt2 Pt3 C2 O2 115.7(11) . .
C3 Pt3 C2 Pt1 176.1(4) . .
C4 Pt3 C2 Pt1 47.0(8) . .
Pt2 Pt3 C2 Pt1 9.8(3) 3_765 .
Pt2 Pt3 C2 Pt1 -70.5(2) . .
C4 Pt3 C3 O3 81(14) . .
C2 Pt3 C3 O3 -75(14) . .
Pt1 Pt3 C3 O3 -69(15) . .
Pt2 Pt3 C3 O3 79(14) 3_765 .
Pt2 Pt3 C3 O3 -154(14) . .
C3 Pt3 C4 O4 -3.9(12) . .
C2 Pt3 C4 O4 124.7(11) . .
Pt1 Pt3 C4 O4 159.9(10) . .
Pt2 Pt3 C4 O4 174.4(13) 3_765 .
Pt2 Pt3 C4 O4 -128.2(10) . .
C3 Pt3 C4 Pt2 -178.3(3) . 3_765
C2 Pt3 C4 Pt2 -49.7(8) . 3_765
Pt1 Pt3 C4 Pt2 -14.5(3) . 3_765
Pt2 Pt3 C4 Pt2 57.3(3) . 3_765
C4 Pt2 C5 O5 -122(24) 3_765 .
C1 Pt2 C5 O5 88(24) 3_765 .
Pt1 Pt2 C5 O5 74(25) 3_765 .
Pt3 Pt2 C5 O5 -113(24) 3_765 .
Pt3 Pt2 C5 O5 6(25) . .
Pt1 Pt2 C5 O5 -44(25) . .
C1 Pt1 P1 C6 18.6(5) . .
C2 Pt1 P1 C6 172.7(5) . .
Pt3 Pt1 P1 C6 177.1(4) . .
Pt2 Pt1 P1 C6 5.9(4) 3_765 .
Pt2 Pt1 P1 C6 -109.1(4) . .
C1 Pt1 P1 C12 -102.0(5) . .
C2 Pt1 P1 C12 52.1(5) . .
Pt3 Pt1 P1 C12 56.4(5) . .
Pt2 Pt1 P1 C12 -114.8(4) 3_765 .
Pt2 Pt1 P1 C12 130.3(4) . .
C1 Pt1 P1 C18 137.4(5) . .
C2 Pt1 P1 C18 -68.5(5) . .
Pt3 Pt1 P1 C18 -64.2(4) . .
Pt2 Pt1 P1 C18 124.6(4) 3_765 .
Pt2 Pt1 P1 C18 9.7(4) . .
C12 P1 C6 C11 5.5(11) . .
C18 P1 C6 C11 109.8(10) . .
Pt1 P1 C6 C11 -121.9(9) . .
C12 P1 C6 C7 -179.2(9) . .
C18 P1 C6 C7 -75.0(9) . .
Pt1 P1 C6 C7 53.4(9) . .
C11 C6 C7 C8 -3.2(17) . .
P1 C6 C7 C8 -178.8(9) . .
C6 C7 C8 C9 1.4(19) . .
C7 C8 C9 C10 -0.1(19) . .
C8 C9 C10 C11 0.7(19) . .
C9 C10 C11 C6 -2.7(18) . .
C7 C6 C11 C10 3.8(16) . .
P1 C6 C11 C10 179.0(9) . .
C6 P1 C12 C13 -104.0(10) . .
C18 P1 C12 C13 151.6(9) . .
Pt1 P1 C12 C13 21.9(11) . .
C6 P1 C12 C17 75.4(10) . .
C18 P1 C12 C17 -28.9(10) . .
Pt1 P1 C12 C17 -158.6(8) . .
C17 C12 C13 C14 -1.3(17) . .
P1 C12 C13 C14 178.2(9) . .
C12 C13 C14 C15 -0.5(18) . .
C13 C14 C15 C16 1.7(18) . .
C14 C15 C16 C17 -1.1(17) . .
C15 C16 C17 C12 -0.7(17) . .
C13 C12 C17 C16 1.8(17) . .
P1 C12 C17 C16 -177.6(9) . .
C6 P1 C18 C23 -9.6(10) . .
C12 P1 C18 C23 96.9(9) . .
Pt1 P1 C18 C23 -134.9(8) . .
C6 P1 C18 C19 172.6(8) . .
C12 P1 C18 C19 -80.9(8) . .
Pt1 P1 C18 C19 47.3(8) . .
C23 C18 C19 C20 -0.2(15) . .
P1 C18 C19 C20 177.6(7) . .
C18 C19 C20 C21 0.6(15) . .
C19 C20 C21 C22 0.0(16) . .
C20 C21 C22 C23 -0.9(16) . .
C19 C18 C23 C22 -0.7(15) . .
P1 C18 C23 C22 -178.4(8) . .
C21 C22 C23 C18 1.3(16) . .
C105 N1 C101 C102 -50.1(13) . .
C109 N1 C101 C102 -171.5(10) . .
C113 N1 C101 C102 68.2(12) . .
N1 C101 C102 C103 -175.3(10) . .
C101 C102 C103 C104 -174.3(10) . .
C109 N1 C105 C106 59.9(11) . .
C101 N1 C105 C106 -57.9(12) . .
C113 N1 C105 C106 -179.0(8) . .
N1 C105 C106 C107 164.2(9) . .
C105 C106 C107 C108 -175.9(9) . .
C105 N1 C109 C110 65.2(12) . .
C101 N1 C109 C110 -173.2(9) . .
C113 N1 C109 C110 -53.0(12) . .
N1 C109 C110 C111 -178.8(10) . .
C109 C110 C111 C112 -173.9(9) . .
C105 N1 C113 C114 -175.3(8) . .
C109 N1 C113 C114 -53.8(11) . .
C101 N1 C113 C114 63.1(11) . .
N1 C113 C114 C115 176.4(8) . .
C113 C114 C115 C116 -66.3(13) . .
C205 O201 C202 C203 -38(2) . .
O201 C202 C203 C204 47.5(19) . .
C202 C203 C204 C205 -40(2) . .
C202 O201 C205 C204 12(2) . .
C203 C204 C205 O201 19(2) . .
